data_2209801
loop_
_publ_author_name
'Fang Yang'
'Xiao-Yue Li'
'Hai-Ying Wang'
'Sai-Nan Ni'
'Da-Qing Shi'

_publ_section_title
;
 3-Methyl-1-phenyl-<i>N</i>-(2-thienylmethylene)-1<i>H</i>-pyrazol-5-amine
;
_journal_coeditor_code CI2101
_journal_issue 8
_journal_name_full 'Acta Crystallographica Section E'
_journal_page_first o3566
_journal_page_last o3567
_journal_paper_doi 10.1107/S1600536806028467
_journal_volume 62
_journal_year 2006
_chemical_formula_iupac 'C15 H13 N3 S'
_chemical_formula_moiety 'C15 H13 N3 S'
_chemical_formula_sum 'C15 H13 N3 S'
_chemical_formula_weight 267.34
_chemical_name_systematic
;
3-Methyl-1-phenyl-N-(2-thienylmethylene)-1H-pyrazol-5-amine
;
_space_group_IT_number 14
_symmetry_cell_setting monoclinic
_symmetry_space_group_name_Hall '-P 2ybc'
_symmetry_space_group_name_H-M 'P 1 21/c 1'
_atom_sites_solution_hydrogens geom
_atom_sites_solution_primary direct
_atom_sites_solution_secondary difmap
_audit_creation_method SHELXL-97
_cell_angle_alpha 90.00
_cell_angle_beta 92.438(5)
_cell_angle_gamma 90.00
_cell_formula_units_Z 4
_cell_length_a 10.035(4)
_cell_length_b 8.194(3)
_cell_length_c 16.671(7)
_cell_measurement_reflns_used 1807
_cell_measurement_temperature 298(2)
_cell_measurement_theta_max 23.766
_cell_measurement_theta_min 2.77
_cell_volume 1369.6(9)
_computing_cell_refinement 'SAINT (Bruker, 1999)'
_computing_data_collection 'SMART (Bruker, 1998)'
_computing_data_reduction SAINT
_computing_molecular_graphics 'SHELXTL (Bruker, 1997)'
_computing_publication_material SHELXTL
_computing_structure_refinement 'SHELXL97 (Sheldrick, 1997)'
_computing_structure_solution 'SHELXS97 (Sheldrick, 1997)'
_diffrn_ambient_temperature 298(2)
_diffrn_measured_fraction_theta_full 0.998
_diffrn_measured_fraction_theta_max 0.998
_diffrn_measurement_device_type 'Bruker SMART CCD area-detector'
_diffrn_measurement_method '\f and \w'
_diffrn_radiation_monochromator graphite
_diffrn_radiation_source 'fine-focus sealed tube'
_diffrn_radiation_type MoK\a
_diffrn_radiation_wavelength 0.71073
_diffrn_reflns_av_R_equivalents 0.0310
_diffrn_reflns_av_sigmaI/netI 0.0389
_diffrn_reflns_limit_h_max 11
_diffrn_reflns_limit_h_min -10
_diffrn_reflns_limit_k_max 9
_diffrn_reflns_limit_k_min -9
_diffrn_reflns_limit_l_max 10
_diffrn_reflns_limit_l_min -19
_diffrn_reflns_number 6774
_diffrn_reflns_theta_full 25.01
_diffrn_reflns_theta_max 25.01
_diffrn_reflns_theta_min 2.03
_diffrn_standards_number 0
_exptl_absorpt_coefficient_mu 0.225
_exptl_absorpt_correction_T_max 0.9627
_exptl_absorpt_correction_T_min 0.9193
_exptl_absorpt_correction_type multi-scan
_exptl_absorpt_process_details '(SADABS; Sheldrick, 1996)'
_exptl_crystal_colour yellow
_exptl_crystal_density_diffrn 1.296
_exptl_crystal_density_method 'not measured'
_exptl_crystal_description Block
_exptl_crystal_F_000 560
_exptl_crystal_size_max 0.38
_exptl_crystal_size_mid 0.20
_exptl_crystal_size_min 0.17
_refine_diff_density_max 0.165
_refine_diff_density_min -0.256
_refine_ls_extinction_method none
_refine_ls_goodness_of_fit_ref 1.009
_refine_ls_hydrogen_treatment constr
_refine_ls_matrix_type full
_refine_ls_number_parameters 172
_refine_ls_number_reflns 2403
_refine_ls_number_restraints 0
_refine_ls_restrained_S_all 1.009
_refine_ls_R_factor_all 0.0826
_refine_ls_R_factor_gt 0.0426
_refine_ls_shift/su_max 0.001
_refine_ls_shift/su_mean 0.000
_refine_ls_structure_factor_coef Fsqd
_refine_ls_weighting_details 'calc w=1/[\s^2^(Fo^2^)+(0.0542P)^2^+0.6009P] where P=(Fo^2^+2Fc^2^)/3'
_refine_ls_weighting_scheme calc
_refine_ls_wR_factor_gt 0.1009
_refine_ls_wR_factor_ref 0.1311
_reflns_number_gt 1499
_reflns_number_total 2403
_reflns_threshold_expression I>2\s(I)
_cod_data_source_file ci2101.cif
_cod_data_source_block I
_cod_depositor_comments
;
The following automatic conversions were performed:
'_symmetry_cell_setting' value 'Monoclinic' changed to 'monoclinic'
according to '/home/saulius/struct/CIF-dictionaries/cif_core.dic'
dictionary named 'cif_core.dic' version 2.4.1 from 2010-06-29.

Automatic conversion script
Id: cif_fix_enum 1527 2010-12-29 10:47:43Z saulius 

The following automatic conversions were performed:

'_symmetry_cell_setting' value 'Monoclinic' changed to 'monoclinic'
according to /home/saulius/struct/CIF-dictionaries/cif_core.dic
dictionary named 'cif_core.dic' version 2.4.1 from 2010-06-29.

Automatic conversion script
Id: cif_fix_values 1715 2011-07-08 13:25:40Z adriana 
;
_cod_original_sg_symbol_H-M 'P 21/c'
_cod_database_code 2209801
_cod_database_fobs_code 2209801

loop_
_symmetry_equiv_pos_as_xyz
'x, y, z'
'-x, y+1/2, -z+1/2'
'-x, -y, -z'
'x, -y-1/2, z-1/2'

loop_
_atom_site_type_symbol
_atom_site_label
_atom_site_fract_x
_atom_site_fract_y
_atom_site_fract_z
_atom_site_U_iso_or_equiv
_atom_site_adp_type
_atom_site_calc_flag
_atom_site_refinement_flags
_atom_site_occupancy
N N1 0.15469(19) 0.4472(2) 0.69549(12) 0.0427(5) Uani d . 1
N N2 0.0735(2) 0.4553(3) 0.62744(12) 0.0464(6) Uani d . 1
N N3 0.1598(2) 0.5093(3) 0.83491(13) 0.0494(6) Uani d . 1
S S1 0.31109(9) 0.48198(12) 0.99574(5) 0.0833(4) Uani d . 1
C C1 -0.0399(3) 0.5191(3) 0.65183(16) 0.0479(7) Uani d . 1
C C2 -0.0325(2) 0.5534(3) 0.73340(16) 0.0507(7) Uani d . 1
H H2 -0.0991 0.5989 0.7635 0.061 Uiso calc R 1
C C3 0.0929(2) 0.5069(3) 0.76092(15) 0.0444(6) Uani d . 1
C C4 0.1084(3) 0.5853(3) 0.89249(16) 0.0495(7) Uani d . 1
H H4 0.0282 0.6400 0.8828 0.059 Uiso calc R 1
C C5 0.1694(3) 0.5896(3) 0.97162(16) 0.0486(7) Uani d . 1
C C6 0.1285(3) 0.6719(4) 1.03697(18) 0.0639(8) Uani d . 1
H H6 0.0523 0.7367 1.0361 0.077 Uiso calc R 1
C C7 0.2109(4) 0.6502(4) 1.10522(18) 0.0706(9) Uani d . 1
H H7 0.1968 0.6994 1.1544 0.085 Uiso calc R 1
C C8 0.3124(4) 0.5507(5) 1.09194(19) 0.0839(11) Uani d . 1
H H8 0.3770 0.5218 1.1310 0.101 Uiso calc R 1
C C9 0.2881(2) 0.3894(3) 0.68847(15) 0.0419(6) Uani d . 1
C C10 0.3507(3) 0.4161(4) 0.61757(16) 0.0530(7) Uani d . 1
H H10 0.3071 0.4730 0.5759 0.064 Uiso calc R 1
C C11 0.4776(3) 0.3583(4) 0.60878(19) 0.0674(9) Uani d . 1
H H11 0.5193 0.3754 0.5607 0.081 Uiso calc R 1
C C12 0.5434(3) 0.2760(4) 0.6697(2) 0.0701(9) Uani d . 1
H H12 0.6297 0.2382 0.6633 0.084 Uiso calc R 1
C C13 0.4817(3) 0.2492(4) 0.74052(19) 0.0624(8) Uani d . 1
H H13 0.5263 0.1930 0.7820 0.075 Uiso calc R 1
C C14 0.3536(3) 0.3057(3) 0.75020(17) 0.0523(7) Uani d . 1
H H14 0.3118 0.2874 0.7981 0.063 Uiso calc R 1
C C15 -0.1541(3) 0.5456(4) 0.59229(18) 0.0651(8) Uani d . 1
H H15A -0.1292 0.5096 0.5402 0.098 Uiso calc R 1
H H15B -0.1760 0.6596 0.5901 0.098 Uiso calc R 1
H H15C -0.2301 0.4846 0.6084 0.098 Uiso calc R 1

loop_
_atom_site_aniso_label
_atom_site_aniso_U_11
_atom_site_aniso_U_22
_atom_site_aniso_U_33
_atom_site_aniso_U_12
_atom_site_aniso_U_13
_atom_site_aniso_U_23
N1 0.0397(12) 0.0489(13) 0.0393(12) 0.0008(9) -0.0001(10) 0.0026(10)
N2 0.0439(12) 0.0514(13) 0.0434(13) -0.0011(10) -0.0037(10) 0.0020(11)
N3 0.0477(13) 0.0611(14) 0.0394(12) 0.0067(11) 0.0019(10) -0.0009(11)
S1 0.0893(7) 0.1016(7) 0.0576(5) 0.0401(5) -0.0150(5) -0.0129(5)
C1 0.0433(15) 0.0510(16) 0.0490(16) 0.0000(12) -0.0026(12) 0.0038(14)
C2 0.0433(15) 0.0613(18) 0.0477(16) 0.0074(13) 0.0050(12) 0.0006(14)
C3 0.0436(14) 0.0471(15) 0.0427(15) -0.0003(12) 0.0032(12) 0.0040(13)
C4 0.0476(15) 0.0483(15) 0.0525(17) 0.0041(12) 0.0013(13) 0.0020(14)
C5 0.0538(16) 0.0467(15) 0.0455(16) -0.0020(12) 0.0047(13) 0.0002(13)
C6 0.0688(19) 0.064(2) 0.059(2) 0.0052(15) 0.0083(16) -0.0117(16)
C7 0.104(3) 0.064(2) 0.0438(18) -0.0087(19) 0.0057(18) -0.0071(16)
C8 0.111(3) 0.087(3) 0.051(2) 0.018(2) -0.0242(19) -0.0019(19)
C9 0.0409(14) 0.0391(14) 0.0455(15) -0.0009(11) -0.0001(12) -0.0016(12)
C10 0.0487(16) 0.0654(18) 0.0449(16) 0.0008(13) 0.0016(13) 0.0013(15)
C11 0.0516(18) 0.090(2) 0.062(2) 0.0066(16) 0.0127(15) -0.0039(18)
C12 0.0454(17) 0.082(2) 0.083(2) 0.0117(15) 0.0031(17) -0.012(2)
C13 0.0576(18) 0.0626(19) 0.066(2) 0.0157(15) -0.0107(15) -0.0001(17)
C14 0.0525(16) 0.0533(17) 0.0511(17) 0.0064(13) 0.0006(13) 0.0024(14)
C15 0.0496(17) 0.084(2) 0.0609(19) 0.0078(15) -0.0093(14) 0.0000(17)

loop_
_atom_type_symbol
_atom_type_description
_atom_type_scat_dispersion_real
_atom_type_scat_dispersion_imag
_atom_type_scat_source
C C 0.0033 0.0016 'International Tables Vol C Tables 4.2.6.8 and 6.1.1.4'
H H 0.0000 0.0000 'International Tables Vol C Tables 4.2.6.8 and 6.1.1.4'
N N 0.0061 0.0033 'International Tables Vol C Tables 4.2.6.8 and 6.1.1.4'
S S 0.1246 0.1234 'International Tables Vol C Tables 4.2.6.8 and 6.1.1.4'

loop_
_geom_angle_atom_site_label_1
_geom_angle_atom_site_label_2
_geom_angle_atom_site_label_3
_geom_angle
C3 N1 N2 111.67(19)
C3 N1 C9 129.9(2)
N2 N1 C9 118.3(2)
C1 N2 N1 104.6(2)
C4 N3 C3 119.0(2)
C8 S1 C5 91.38(16)
N2 C1 C2 111.6(2)
N2 C1 C15 119.6(2)
C2 C1 C15 128.8(2)
C3 C2 C1 106.3(2)
C3 C2 H2 126.9
C1 C2 H2 126.9
N1 C3 C2 105.8(2)
N1 C3 N3 119.9(2)
C2 C3 N3 134.3(2)
N3 C4 C5 122.5(2)
N3 C4 H4 118.8
C5 C4 H4 118.8
C6 C5 C4 128.2(3)
C6 C5 S1 110.2(2)
C4 C5 S1 121.6(2)
C5 C6 C7 113.8(3)
C5 C6 H6 123.1
C7 C6 H6 123.1
C8 C7 C6 112.1(3)
C8 C7 H7 124.0
C6 C7 H7 124.0
C7 C8 S1 112.6(3)
C7 C8 H8 123.7
S1 C8 H8 123.7
C10 C9 C14 119.9(2)
C10 C9 N1 118.6(2)
C14 C9 N1 121.5(2)
C11 C10 C9 119.7(3)
C11 C10 H10 120.2
C9 C10 H10 120.2
C12 C11 C10 120.8(3)
C12 C11 H11 119.6
C10 C11 H11 119.6
C11 C12 C13 119.8(3)
C11 C12 H12 120.1
C13 C12 H12 120.1
C12 C13 C14 120.2(3)
C12 C13 H13 119.9
C14 C13 H13 119.9
C9 C14 C13 119.7(3)
C9 C14 H14 120.2
C13 C14 H14 120.2
C1 C15 H15A 109.5
C1 C15 H15B 109.5
H15A C15 H15B 109.5
C1 C15 H15C 109.5
H15A C15 H15C 109.5
H15B C15 H15C 109.5

loop_
_geom_bond_atom_site_label_1
_geom_bond_atom_site_label_2
_geom_bond_distance
N1 C3 1.368(3)
N1 N2 1.370(3)
N1 C9 1.430(3)
N2 C1 1.332(3)
N3 C4 1.272(3)
N3 C3 1.379(3)
S1 C8 1.699(3)
S1 C5 1.707(3)
C1 C2 1.388(4)
C1 C15 1.499(4)
C2 C3 1.375(3)
C2 H2 0.93
C4 C5 1.431(4)
C4 H4 0.93
C5 C6 1.360(4)
C6 C7 1.390(4)
C6 H6 0.93
C7 C8 1.331(4)
C7 H7 0.93
C8 H8 0.93
C9 C10 1.379(3)
C9 C14 1.380(3)
C10 C11 1.373(4)
C10 H10 0.93
C11 C12 1.366(4)
C11 H11 0.93
C12 C13 1.374(4)
C12 H12 0.93
C13 C14 1.382(4)
C13 H13 0.93
C14 H14 0.93
C15 H15A 0.96
C15 H15B 0.96
C15 H15C 0.96

loop_
_geom_torsion_atom_site_label_1
_geom_torsion_atom_site_label_2
_geom_torsion_atom_site_label_3
_geom_torsion_atom_site_label_4
_geom_torsion
C3 N1 N2 C1 -0.7(3)
C9 N1 N2 C1 -177.4(2)
N1 N2 C1 C2 0.6(3)
N1 N2 C1 C15 -179.8(2)
N2 C1 C2 C3 -0.4(3)
C15 C1 C2 C3 -180.0(3)
N2 N1 C3 C2 0.4(3)
C9 N1 C3 C2 176.7(2)
N2 N1 C3 N3 -179.7(2)
C9 N1 C3 N3 -3.4(4)
C1 C2 C3 N1 0.0(3)
C1 C2 C3 N3 -179.9(3)
C4 N3 C3 N1 170.3(2)
C4 N3 C3 C2 -9.8(5)
C3 N3 C4 C5 178.1(2)
N3 C4 C5 C6 176.6(3)
N3 C4 C5 S1 -4.1(4)
C8 S1 C5 C6 -0.4(2)
C8 S1 C5 C4 -179.8(3)
C4 C5 C6 C7 -179.9(3)
S1 C5 C6 C7 0.7(3)
C5 C6 C7 C8 -0.8(4)
C6 C7 C8 S1 0.5(4)
C5 S1 C8 C7 -0.1(3)
C3 N1 C9 C10 -145.9(3)
N2 N1 C9 C10 30.1(3)
C3 N1 C9 C14 35.2(4)
N2 N1 C9 C14 -148.7(2)
C14 C9 C10 C11 0.4(4)
N1 C9 C10 C11 -178.5(3)
C9 C10 C11 C12 -0.7(5)
C10 C11 C12 C13 0.5(5)
C11 C12 C13 C14 -0.1(5)
C10 C9 C14 C13 0.0(4)
N1 C9 C14 C13 178.9(2)
C12 C13 C14 C9 -0.1(4)

loop_
_cod_related_entry_id
_cod_related_entry_database
_cod_related_entry_code
1 ChemSpider 30655012
